data_2007685
loop_
_publ_author_name
'Boldyreva, Elena V.'
'Ahsbahs, Hans'
'Naumov, Dmitry Yu.'
'Kutoglu, Ali'

_publ_section_title
;
 Pentaamminenitrocobalt(III) Dichloride at Pressures of 0.24, 0.52,
 1.25, 1.91 and 3.38 GPa
;
_journal_issue 10
_journal_name_full 'Acta Crystallographica Section C'
_journal_page_first 1378
_journal_page_last 1383
_journal_paper_doi 10.1107/S0108270198004879
_journal_volume 54
_journal_year 1998
_chemical_formula_iupac '[Co (N O2)(N H3)5] Cl2'
_chemical_formula_moiety 'H15 Co N6 O2 2+, 2(Cl 1-)'
_chemical_formula_structural '(Co (N H3)5 (N O2)) Cl2'
_chemical_formula_sum 'Cl2 Co H15 N6 O2'
_chemical_formula_weight 261.01
_chemical_name_systematic
;
nitropentaammine Co(III) chloride
;
_space_group_IT_number 15
_symmetry_cell_setting monoclinic
_symmetry_space_group_name_Hall '-C 2yc'
_symmetry_space_group_name_H-M 'C 1 2/c 1'
_audit_creation_method SHELXL
_cell_angle_alpha 90.00
_cell_angle_beta 94.935(9)
_cell_angle_gamma 90.00
_cell_formula_units_Z 4
_cell_length_a 10.3120(10)
_cell_length_b 8.4570(10)
_cell_length_c 10.6830(10)
_cell_measurement_reflns_used '12 in 8 positions each'
_cell_measurement_temperature 293(2)
_cell_measurement_theta_max 10.34
_cell_measurement_theta_min 3.57
_cell_volume 928.20(17)
_computing_cell_refinement 'CRYMIS (Kutoglu, 1995)'
_computing_data_collection 'MDIF4 (Kutoglu, 1997)'
_computing_data_reduction 'PROFILE (Naumov and Boldyreva, 1997)'
_computing_molecular_graphics 'ENVIRON (Naumov and Boldyreva, 1998)'
_computing_publication_material 'SHELXL-93 (Sheldrick, 1993)'
_computing_structure_refinement 'SHELXL-93 (Sheldrick, 1993)'
_computing_structure_solution 'SHELXS-86 (Sheldrick, 1990)'
_diffrn_ambient_temperature 293(2)
_diffrn_measurement_device 'STOE 4-circle diffractometer'
_diffrn_measurement_method \w
_diffrn_radiation_monochromator graphite
_diffrn_radiation_source 'fine-focus sealed tube'
_diffrn_radiation_type MoK\a
_diffrn_radiation_wavelength 0.71073
_diffrn_reflns_av_R_equivalents 0.0339
_diffrn_reflns_av_sigmaI/netI 0.0819
_diffrn_reflns_limit_h_max 15
_diffrn_reflns_limit_h_min -15
_diffrn_reflns_limit_k_max 11
_diffrn_reflns_limit_k_min -11
_diffrn_reflns_limit_l_max 15
_diffrn_reflns_limit_l_min -15
_diffrn_reflns_number 2979
_diffrn_reflns_theta_max 36.00
_diffrn_reflns_theta_min 3.12
_diffrn_standards_decay_% none
_diffrn_standards_interval_time '300 min'
_diffrn_standards_number 2
_exptl_absorpt_coefficient_mu 2.395
_exptl_absorpt_correction_type none
_exptl_crystal_colour ruby_colour
_exptl_crystal_density_diffrn 1.868
_exptl_crystal_description round-plate
_exptl_crystal_F_000 536
_exptl_crystal_size_max 0.2
_exptl_crystal_size_mid 0.2
_exptl_crystal_size_min 0.11
_refine_diff_density_max 0.286
_refine_diff_density_min -0.269
_refine_ls_extinction_method none
_refine_ls_goodness_of_fit_all 0.785
_refine_ls_goodness_of_fit_obs 0.973
_refine_ls_hydrogen_treatment refall
_refine_ls_matrix_type full
_refine_ls_number_parameters 58
_refine_ls_number_reflns 1116
_refine_ls_number_restraints 0
_refine_ls_restrained_S_all 0.785
_refine_ls_restrained_S_obs 0.973
_refine_ls_R_factor_all 0.0638
_refine_ls_R_factor_obs 0.0261
_refine_ls_shift/esd_max 0.000
_refine_ls_shift/esd_mean 0.000
_refine_ls_structure_factor_coef Fsqd
_refine_ls_weighting_details 'w = 1/[\s^2^(Fo^2^)+(0.0130P)^2^] where P=(Fo^2^+2Fc^2^)/3'
_refine_ls_weighting_scheme calc
_refine_ls_wR_factor_all 0.0498
_refine_ls_wR_factor_obs 0.0460
_reflns_number_observed 644
_reflns_number_total 1116
_reflns_observed_criterion >2sigma(I)
_cod_data_source_file av1022.cif
_cod_data_source_block 3
_cod_depositor_comments
;
The following automatic conversions were performed:

'_refine_ls_weighting_scheme' value 'calc w =
1/[\s^2^(Fo^2^)+(0.0130P)^2^] where P=(Fo^2^+2Fc^2^)/3' was changed
to 'calc'. New tag '_refine_ls_weighting_details' was created. The
value of the new tag was set to 'w = 1/[\s^2^(Fo^2^)+(0.0130P)^2^]
where P=(Fo^2^+2Fc^2^)/3'.

Automatic conversion script
Id: cif_fix_values 3143 2015-03-26 13:38:13Z robertas 
;
_cod_original_cell_volume 928.2(2)
_cod_original_sg_symbol_H-M 'C 2/c'
_cod_database_code 2007685

loop_
_symmetry_equiv_pos_as_xyz
'x, y, z'
'-x, y, -z+1/2'
'x+1/2, y+1/2, z'
'-x+1/2, y+1/2, -z+1/2'
'-x, -y, -z'
'x, -y, z-1/2'
'-x+1/2, -y+1/2, -z'
'x+1/2, -y+1/2, z-1/2'

loop_
_atom_site_aniso_label
_atom_site_aniso_U_11
_atom_site_aniso_U_22
_atom_site_aniso_U_33
_atom_site_aniso_U_12
_atom_site_aniso_U_13
_atom_site_aniso_U_23
Co1 0.0210(3) 0.0240(3) 0.0157(3) 0.000 0.0004(2) 0.000
Cl1 0.0333(4) 0.0351(5) 0.0281(4) 0.0024(3) 0.0042(3) -0.0008(3)
N1 0.046(2) 0.027(2) 0.030(2) 0.000 -0.002(2) 0.000
N2 0.0298(14) 0.037(2) 0.0374(13) 0.0037(10) 0.0010(10) -0.0049(10)
N3 0.0363(13) 0.028(2) 0.0243(12) 0.0003(10) 0.0009(9) 0.0004(9)
N4 0.024(2) 0.035(3) 0.013(2) 0.000 0.003(2) 0.000
O1 0.0515(14) 0.039(2) 0.0444(13) -0.0086(10) 0.0171(11) 0.0035(9)

loop_
_atom_site_label
_atom_site_fract_x
_atom_site_fract_y
_atom_site_fract_z
_atom_site_U_iso_or_equiv
_atom_site_thermal_displace_type
_atom_site_calc_flag
_atom_site_refinement_flags
_atom_site_occupancy
_atom_site_disorder_group
_atom_site_type_symbol
Co1 0.0000 0.28516(6) 0.2500 0.02026(15) Uani d S 1 . Co
Cl1 0.20902(6) 0.01694(8) 0.01184(5) 0.0321(2) Uani d . 1 . Cl
N1 0.0000 0.0515(4) 0.2500 0.0349(9) Uani d S 1 . N
H1A 0.078(4) 0.0166(8) 0.278(13) 0.052 Uiso calc PR 0.50 . H
H1B -0.019(14) 0.0166(8) 0.173(3) 0.052 Uiso calc PR 0.50 . H
H1C -0.059(10) 0.0166(8) 0.299(11) 0.052 Uiso calc PR 0.50 . H
N2 0.1890(2) 0.2867(3) 0.2480(2) 0.0348(6) Uani d . 1 . N
H2A 0.2125(4) 0.2041(14) 0.2254(17) 0.052 Uiso calc R 1 . H
H2B 0.2210(5) 0.304(2) 0.3158(11) 0.052 Uiso calc R 1 . H
H2C 0.2093(4) 0.3525(17) 0.2019(15) 0.052 Uiso calc R 1 . H
N3 0.0166(2) 0.2877(2) 0.4326(2) 0.0298(6) Uani d . 1 . N
H3A 0.0367(17) 0.2046(13) 0.4576(4) 0.045 Uiso calc R 1 . H
H3B -0.0494(11) 0.311(2) 0.4567(4) 0.045 Uiso calc R 1 . H
H3C 0.0691(14) 0.3486(18) 0.4562(4) 0.045 Uiso calc R 1 . H
N4 0.0000 0.5124(4) 0.2500 0.0238(8) Uani d S 1 . N
O1 0.0739(2) 0.5857(3) 0.1872(2) 0.0441(6) Uani d . 1 . O

loop_
_atom_type_symbol
_atom_type_description
_atom_type_scat_dispersion_real
_atom_type_scat_dispersion_imag
_atom_type_scat_source
Cl Cl 0.1484 0.1585 'International Tables Vol C Tables 4.2.6.8 and 6.1.1.4'
Co Co 0.3494 0.9721 'International Tables Vol C Tables 4.2.6.8 and 6.1.1.4'
N N 0.0061 0.0033 'International Tables Vol C Tables 4.2.6.8 and 6.1.1.4'
O O 0.0106 0.0060 'International Tables Vol C Tables 4.2.6.8 and 6.1.1.4'
H H 0.0000 0.0000 'International Tables Vol C Tables 4.2.6.8 and 6.1.1.4'

loop_
_geom_angle_atom_site_label_1
_geom_angle_atom_site_label_2
_geom_angle_atom_site_label_3
_geom_angle_site_symmetry_1
_geom_angle_site_symmetry_3
_geom_angle
_geom_angle_publ_flag
N4 Co1 N3 . 2 89.36(6) no
N4 Co1 N3 . . 89.36(6) no
N3 Co1 N3 2 . 178.71(13) no
N4 Co1 N2 . . 89.63(7) no
N3 Co1 N2 2 . 89.46(8) no
N3 Co1 N2 . . 90.53(8) no
N4 Co1 N2 . 2 89.63(7) no
N3 Co1 N2 2 2 90.53(8) no
N3 Co1 N2 . 2 89.46(8) no
N2 Co1 N2 . 2 179.26(13) no
N4 Co1 N1 . . 180.0 no
N3 Co1 N1 2 . 90.64(6) no
N3 Co1 N1 . . 90.64(6) no
N2 Co1 N1 . . 90.37(7) no
N2 Co1 N1 2 . 90.37(7) no
Co1 N3 H3A . . 109.47(6) no
Co1 N3 H3B . . 109.47(6) no
H3A N3 H3B . . 109.5 no
Co1 N3 H3C . . 109.47(6) no
H3A N3 H3C . . 109.5 no
H3B N3 H3C . . 109.5 no
Co1 N2 H2A . . 109.47(6) no
Co1 N2 H2B . . 109.47(5) no
H2A N2 H2B . . 109.5 no
Co1 N2 H2C . . 109.47(6) no
H2A N2 H2C . . 109.5 no
H2B N2 H2C . . 109.5 no
Co1 N1 H1A . . 109.47(2) no
Co1 N1 H1B . . 109.471(12) no
H1A N1 H1B . . 109.5 no
Co1 N1 H1C . . 109.471(3) no
H1A N1 H1C . . 109.5 no
H1B N1 H1C . . 109.5 no
O1 N4 O1 . 2 119.3(4) yes
O1 N4 Co1 . . 120.4(2) yes
O1 N4 Co1 2 . 120.4(2) no

loop_
_geom_bond_atom_site_label_1
_geom_bond_atom_site_label_2
_geom_bond_site_symmetry_2
_geom_bond_distance
_geom_bond_publ_flag
Co1 N1 . 1.976(3) yes
Co1 N2 . 1.951(2) yes
Co1 N3 . 1.944(2) yes
Co1 N4 . 1.922(3) yes
N4 O1 . 1.226(2) yes
Co1 N3 2 1.944(2) no
Co1 N2 2 1.951(2) no
N3 H3A . 0.774(12) no
N3 H3B . 0.774(12) no
N3 H3C . 0.774(12) no
N2 H2A . 0.784(12) no
N2 H2B . 0.784(12) no
N2 H2C . 0.784(12) no
N1 H1A . 0.88(2) no
N1 H1B . 0.88(2) no
N1 H1C . 0.88(2) no
N4 O1 2 1.226(2) no
